data_4514102
loop_
_publ_author_name
'Daw, Prosenjit'
'Chakraborty, Subrata'
'Leitus, Gregory'
'Diskin-Posner, Yael'
'Ben-David, Yehoshoa'
'Milstein, David'

_publ_section_title
;
 Selective N-Formylation of Amines with H2 and CO2 Catalyzed by Cobalt
 Pincer Complexes
;
_journal_issue 4
_journal_name_full 'ACS Catalysis'
_journal_page_first 2500
_journal_paper_doi 10.1021/acscatal.7b00116
_journal_volume 7
_journal_year 2017
_chemical_formula_moiety 'C21 H39 Cl Co N P2'
_chemical_formula_sum 'C21 H39 Cl Co N P2'
_chemical_formula_weight 461.85
_space_group_crystal_system monoclinic
_space_group_IT_number 14
_space_group_name_Hall '-P 2ybc'
_space_group_name_H-M_alt 'P 1 21/c 1'
_symmetry_space_group_name_Hall '-P 2ybc'
_symmetry_space_group_name_H-M 'P 1 21/c 1'
_atom_sites_solution_hydrogens mixed
_audit_creation_method SHELXL-2014/7
_cell_angle_alpha 90
_cell_angle_beta 96.477(3)
_cell_angle_gamma 90
_cell_formula_units_Z 4
_cell_length_a 14.2619(7)
_cell_length_b 8.3444(4)
_cell_length_c 19.9331(11)
_cell_measurement_reflns_used 17209
_cell_measurement_temperature 100(2)
_cell_measurement_theta_max 26.44
_cell_measurement_theta_min 2.65
_cell_volume 2357.0(2)
_computing_cell_refinement APEX2
_computing_data_collection 'Collect package Bruker APEX2'
_computing_data_reduction APEX2
_computing_structure_refinement 'SHELXL-2014/7 (Sheldrick, 2014)'
_computing_structure_solution 'SHELXS (Sheldrick, 2008)'
_diffrn_ambient_temperature 100(2)
_diffrn_measured_fraction_theta_full 0.997
_diffrn_measured_fraction_theta_max 0.992
_diffrn_measurement_device_type 'Bruker APEX - II KappaCCD'
_diffrn_measurement_method 'phi and omega scans'
_diffrn_radiation_type MoK\a
_diffrn_radiation_wavelength 0.71073
_diffrn_reflns_av_R_equivalents 0.0363
_diffrn_reflns_av_unetI/netI 0.0387
_diffrn_reflns_Laue_measured_fraction_full 0.997
_diffrn_reflns_Laue_measured_fraction_max 0.992
_diffrn_reflns_limit_h_max 17
_diffrn_reflns_limit_h_min -17
_diffrn_reflns_limit_k_max 10
_diffrn_reflns_limit_k_min -10
_diffrn_reflns_limit_l_max 24
_diffrn_reflns_limit_l_min -23
_diffrn_reflns_number 17209
_diffrn_reflns_point_group_measured_fraction_full 0.997
_diffrn_reflns_point_group_measured_fraction_max 0.992
_diffrn_reflns_theta_full 25.242
_diffrn_reflns_theta_max 26.445
_diffrn_reflns_theta_min 2.649
_exptl_absorpt_coefficient_mu 0.983
_exptl_absorpt_correction_T_max 0.9344
_exptl_absorpt_correction_T_min 0.6497
_exptl_absorpt_correction_type multi-scan
_exptl_absorpt_process_details 'Bruker APEX 2'
_exptl_crystal_colour green
_exptl_crystal_density_diffrn 1.301
_exptl_crystal_description plate
_exptl_crystal_F_000 984
_exptl_crystal_size_max 0.480
_exptl_crystal_size_mid 0.132
_exptl_crystal_size_min 0.070
_refine_diff_density_max 0.399
_refine_diff_density_min -0.260
_refine_diff_density_rms 0.061
_refine_ls_extinction_method none
_refine_ls_goodness_of_fit_ref 1.023
_refine_ls_hydrogen_treatment mixed
_refine_ls_matrix_type full
_refine_ls_number_parameters 247
_refine_ls_number_reflns 4818
_refine_ls_number_restraints 0
_refine_ls_restrained_S_all 1.023
_refine_ls_R_factor_all 0.0415
_refine_ls_R_factor_gt 0.0290
_refine_ls_shift/su_max 0.002
_refine_ls_shift/su_mean 0.000
_refine_ls_structure_factor_coef Fsqd
_refine_ls_weighting_details 'w=1/[\s^2^(Fo^2^)+(0.0297P)^2^+0.6775P] where P=(Fo^2^+2Fc^2^)/3'
_refine_ls_weighting_scheme calc
_refine_ls_wR_factor_gt 0.0624
_refine_ls_wR_factor_ref 0.0676
_reflns_Friedel_coverage 0.000
_reflns_number_gt 3966
_reflns_number_total 4818
_reflns_threshold_expression 'I > 2\s(I)'
_cod_data_source_file cs7b00116_si_002.cif
_cod_data_source_block comlex1_Cl
_cod_database_code 4514102
_shelx_shelxl_version_number 2014/7
_shelx_space_group_comment
;
The symmetry employed for this shelxl refinement is uniquely defined
by the following loop, which should always be used as a source of
symmetry information in preference to the above space-group names.
They are only intended as comments.
;
_shelx_estimated_absorpt_t_min 0.650
_shelx_estimated_absorpt_t_max 0.934

loop_
_space_group_symop_operation_xyz
'x, y, z'
'-x, y+1/2, -z+1/2'
'-x, -y, -z'
'x, -y-1/2, z-1/2'

loop_
_atom_site_label
_atom_site_type_symbol
_atom_site_fract_x
_atom_site_fract_y
_atom_site_fract_z
_atom_site_U_iso_or_equiv
_atom_site_adp_type
_atom_site_occupancy
_atom_site_site_symmetry_order
_atom_site_calc_flag
_atom_site_refinement_flags_posn
_atom_site_refinement_flags_adp
Co1 Co 0.29144(2) 0.55995(3) 0.07217(2) 0.01079(8) Uani 1 1 d . .
P1 P 0.22631(3) 0.57594(5) 0.16885(2) 0.01086(11) Uani 1 1 d . .
P2 P 0.24980(3) 0.35697(6) 0.00009(2) 0.01358(12) Uani 1 1 d . .
N1 N 0.40671(12) 0.41319(19) 0.11039(8) 0.0133(3) Uani 1 1 d . .
H1 H 0.4512(15) 0.473(2) 0.1233(10) 0.014(6) Uiso 1 1 d . .
C1 C 0.31092(13) 0.5147(2) 0.24083(9) 0.0134(4) Uani 1 1 d . .
C2 C 0.30967(14) 0.5836(2) 0.30472(10) 0.0164(4) Uani 1 1 d . .
H2 H 0.2631 0.6617 0.3112 0.020 Uiso 1 1 calc R U
C3 C 0.37458(14) 0.5409(2) 0.35880(10) 0.0184(4) Uani 1 1 d . .
H3 H 0.3717 0.5886 0.4018 0.022 Uiso 1 1 calc R U
C4 C 0.44351(14) 0.4288(2) 0.35018(10) 0.0204(5) Uani 1 1 d . .
H4 H 0.4890 0.4004 0.3868 0.024 Uiso 1 1 calc R U
C5 C 0.44542(13) 0.3582(2) 0.28718(10) 0.0183(4) Uani 1 1 d . .
H5 H 0.4924 0.2802 0.2815 0.022 Uiso 1 1 calc R U
C6 C 0.38074(13) 0.3981(2) 0.23239(10) 0.0139(4) Uani 1 1 d . .
C7 C 0.38693(14) 0.3084(2) 0.16720(10) 0.0156(4) Uani 1 1 d . .
H7A H 0.4374 0.2267 0.1747 0.019 Uiso 1 1 calc R U
H7B H 0.3266 0.2514 0.1546 0.019 Uiso 1 1 calc R U
C8 C 0.43614(13) 0.3173(2) 0.05350(10) 0.0164(4) Uani 1 1 d . .
H8A H 0.4865 0.2415 0.0709 0.020 Uiso 1 1 calc R U
H8B H 0.4621 0.3896 0.0208 0.020 Uiso 1 1 calc R U
C9 C 0.35326(13) 0.2244(2) 0.01803(10) 0.0167(4) Uani 1 1 d . .
H9A H 0.3372 0.1343 0.0470 0.020 Uiso 1 1 calc R U
H9B H 0.3708 0.1794 -0.0248 0.020 Uiso 1 1 calc R U
C10 C 0.11575(13) 0.4715(2) 0.18684(10) 0.0151(4) Uani 1 1 d . .
H10 H 0.0681 0.4900 0.1468 0.018 Uiso 1 1 calc R U
C11 C 0.07061(15) 0.5275(2) 0.24872(11) 0.0227(5) Uani 1 1 d . .
H11A H 0.0152 0.4613 0.2540 0.034 Uiso 1 1 calc R U
H11B H 0.0513 0.6398 0.2428 0.034 Uiso 1 1 calc R U
H11C H 0.1164 0.5173 0.2890 0.034 Uiso 1 1 calc R U
C12 C 0.13284(15) 0.2909(2) 0.19112(11) 0.0218(5) Uani 1 1 d . .
H12A H 0.1730 0.2657 0.2330 0.033 Uiso 1 1 calc R U
H12B H 0.1642 0.2560 0.1523 0.033 Uiso 1 1 calc R U
H12C H 0.0723 0.2351 0.1908 0.033 Uiso 1 1 calc R U
C13 C 0.19918(13) 0.7878(2) 0.18922(10) 0.0136(4) Uani 1 1 d . .
H13 H 0.1730 0.7903 0.2337 0.016 Uiso 1 1 calc R U
C14 C 0.12347(14) 0.8486(2) 0.13454(10) 0.0199(4) Uani 1 1 d . .
H14A H 0.1081 0.9602 0.1440 0.030 Uiso 1 1 calc R U
H14B H 0.0666 0.7824 0.1343 0.030 Uiso 1 1 calc R U
H14C H 0.1472 0.8420 0.0904 0.030 Uiso 1 1 calc R U
C15 C 0.28641(14) 0.8938(2) 0.19366(10) 0.0184(4) Uani 1 1 d . .
H15A H 0.3118 0.8944 0.1500 0.028 Uiso 1 1 calc R U
H15B H 0.3342 0.8521 0.2285 0.028 Uiso 1 1 calc R U
H15C H 0.2694 1.0033 0.2054 0.028 Uiso 1 1 calc R U
C16 C 0.15193(14) 0.2116(2) 0.00459(10) 0.0199(4) Uani 1 1 d . .
H16 H 0.1667 0.1546 0.0486 0.024 Uiso 1 1 calc R U
C17 C 0.14416(16) 0.0802(3) -0.04934(12) 0.0291(5) Uani 1 1 d . .
H17A H 0.0973 0.0008 -0.0390 0.044 Uiso 1 1 calc R U
H17B H 0.2056 0.0279 -0.0499 0.044 Uiso 1 1 calc R U
H17C H 0.1246 0.1279 -0.0937 0.044 Uiso 1 1 calc R U
C18 C 0.05786(14) 0.2949(3) 0.00893(11) 0.0278(5) Uani 1 1 d . .
H18A H 0.0337 0.3369 -0.0356 0.042 Uiso 1 1 calc R U
H18B H 0.0667 0.3833 0.0414 0.042 Uiso 1 1 calc R U
H18C H 0.0126 0.2179 0.0238 0.042 Uiso 1 1 calc R U
C19 C 0.24930(15) 0.3987(2) -0.09188(10) 0.0217(5) Uani 1 1 d . .
H19 H 0.2399 0.2951 -0.1169 0.026 Uiso 1 1 calc R U
C20 C 0.16886(17) 0.5109(3) -0.11686(13) 0.0417(7) Uani 1 1 d . .
H20A H 0.1736 0.6094 -0.0899 0.063 Uiso 1 1 calc R U
H20B H 0.1084 0.4583 -0.1124 0.063 Uiso 1 1 calc R U
H20C H 0.1726 0.5373 -0.1644 0.063 Uiso 1 1 calc R U
C21 C 0.34284(15) 0.4709(2) -0.10693(10) 0.0220(5) Uani 1 1 d . .
H21A H 0.3399 0.4950 -0.1552 0.033 Uiso 1 1 calc R U
H21B H 0.3939 0.3942 -0.0944 0.033 Uiso 1 1 calc R U
H21C H 0.3549 0.5697 -0.0809 0.033 Uiso 1 1 calc R U
Cl1 Cl 0.35470(3) 0.77769(5) 0.02914(2) 0.01878(12) Uani 1 1 d . .

loop_
_atom_site_aniso_label
_atom_site_aniso_U_11
_atom_site_aniso_U_22
_atom_site_aniso_U_33
_atom_site_aniso_U_23
_atom_site_aniso_U_13
_atom_site_aniso_U_12
Co1 0.01170(14) 0.00983(13) 0.01104(14) 0.00071(10) 0.00209(10) -0.00044(10)
P1 0.0112(2) 0.0100(2) 0.0116(2) -0.00030(18) 0.00202(19) 0.00003(18)
P2 0.0154(3) 0.0130(2) 0.0125(3) -0.00059(19) 0.0021(2) -0.00232(19)
N1 0.0124(9) 0.0139(8) 0.0139(9) 0.0003(7) 0.0025(7) -0.0019(7)
C1 0.0154(10) 0.0133(9) 0.0115(10) 0.0019(7) 0.0021(8) -0.0036(8)
C2 0.0179(11) 0.0163(10) 0.0152(10) 0.0005(8) 0.0037(8) -0.0025(8)
C3 0.0231(11) 0.0204(11) 0.0116(10) 0.0012(8) 0.0022(9) -0.0082(8)
C4 0.0171(11) 0.0265(11) 0.0166(11) 0.0079(9) -0.0020(9) -0.0049(9)
C5 0.0149(10) 0.0192(10) 0.0208(11) 0.0067(8) 0.0017(9) 0.0012(8)
C6 0.0134(10) 0.0144(9) 0.0140(10) 0.0033(8) 0.0020(8) -0.0025(7)
C7 0.0165(10) 0.0147(10) 0.0161(10) 0.0040(8) 0.0039(8) 0.0032(8)
C8 0.0152(10) 0.0188(10) 0.0161(10) 0.0008(8) 0.0055(8) 0.0055(8)
C9 0.0219(11) 0.0140(9) 0.0149(10) -0.0009(8) 0.0049(8) 0.0018(8)
C10 0.0129(10) 0.0153(10) 0.0177(11) -0.0012(8) 0.0038(8) -0.0007(8)
C11 0.0206(11) 0.0230(11) 0.0269(12) -0.0028(9) 0.0128(9) -0.0049(9)
C12 0.0228(11) 0.0151(10) 0.0300(12) -0.0009(9) 0.0138(10) -0.0043(8)
C13 0.0170(10) 0.0098(9) 0.0144(10) -0.0023(7) 0.0038(8) 0.0010(7)
C14 0.0231(11) 0.0135(10) 0.0227(11) -0.0007(8) 0.0007(9) 0.0037(8)
C15 0.0235(11) 0.0133(10) 0.0191(11) -0.0033(8) 0.0044(9) -0.0031(8)
C16 0.0197(11) 0.0200(10) 0.0203(11) -0.0040(9) 0.0035(9) -0.0084(8)
C17 0.0320(13) 0.0237(12) 0.0319(13) -0.0096(10) 0.0050(11) -0.0125(10)
C18 0.0196(12) 0.0345(13) 0.0298(13) -0.0077(10) 0.0055(10) -0.0096(9)
C19 0.0258(12) 0.0251(11) 0.0139(10) 0.0001(9) 0.0009(9) -0.0062(9)
C20 0.0310(14) 0.0637(18) 0.0289(14) 0.0224(13) -0.0028(11) 0.0012(13)
C21 0.0316(12) 0.0234(11) 0.0121(11) 0.0005(8) 0.0073(9) -0.0034(9)
Cl1 0.0270(3) 0.0135(2) 0.0170(3) 0.00038(19) 0.0076(2) -0.00558(19)

loop_
_atom_type_symbol
_atom_type_description
_atom_type_scat_dispersion_real
_atom_type_scat_dispersion_imag
_atom_type_scat_source
C C 0.0033 0.0016 'International Tables Vol C Tables 4.2.6.8 and 6.1.1.4'
H H 0.0000 0.0000 'International Tables Vol C Tables 4.2.6.8 and 6.1.1.4'
N N 0.0061 0.0033 'International Tables Vol C Tables 4.2.6.8 and 6.1.1.4'
P P 0.1023 0.0942 'International Tables Vol C Tables 4.2.6.8 and 6.1.1.4'
Cl Cl 0.1484 0.1585 'International Tables Vol C Tables 4.2.6.8 and 6.1.1.4'
Co Co 0.3494 0.9721 'International Tables Vol C Tables 4.2.6.8 and 6.1.1.4'

loop_
_geom_angle_atom_site_label_1
_geom_angle_atom_site_label_2
_geom_angle_atom_site_label_3
_geom_angle
N1 Co1 P1 96.06(4)
N1 Co1 Cl1 106.03(5)
P1 Co1 Cl1 120.383(19)
N1 Co1 P2 86.16(5)
P1 Co1 P2 119.24(2)
Cl1 Co1 P2 116.93(2)
C1 P1 C13 103.16(9)
C1 P1 C10 102.34(9)
C13 P1 C10 101.53(8)
C1 P1 Co1 110.85(6)
C13 P1 Co1 111.16(6)
C10 P1 Co1 125.34(6)
C9 P2 C16 100.83(9)
C9 P2 C19 102.51(9)
C16 P2 C19 104.46(9)
C9 P2 Co1 100.32(6)
C16 P2 Co1 127.16(7)
C19 P2 Co1 117.20(7)
C7 N1 C8 111.06(15)
C7 N1 Co1 114.10(12)
C8 N1 Co1 108.12(12)
C7 N1 H1 108.8(15)
C8 N1 H1 106.9(14)
Co1 N1 H1 107.6(14)
C2 C1 C6 118.15(18)
C2 C1 P1 121.40(15)
C6 C1 P1 120.43(14)
C3 C2 C1 121.75(19)
C3 C2 H2 119.1
C1 C2 H2 119.1
C4 C3 C2 119.98(19)
C4 C3 H3 120.0
C2 C3 H3 120.0
C3 C4 C5 119.07(19)
C3 C4 H4 120.5
C5 C4 H4 120.5
C6 C5 C4 122.01(19)
C6 C5 H5 119.0
C4 C5 H5 119.0
C5 C6 C1 119.02(18)
C5 C6 C7 117.37(17)
C1 C6 C7 123.56(17)
N1 C7 C6 113.52(15)
N1 C7 H7A 108.9
C6 C7 H7A 108.9
N1 C7 H7B 108.9
C6 C7 H7B 108.9
H7A C7 H7B 107.7
N1 C8 C9 110.96(15)
N1 C8 H8A 109.4
C9 C8 H8A 109.4
N1 C8 H8B 109.4
C9 C8 H8B 109.4
H8A C8 H8B 108.0
C8 C9 P2 110.33(13)
C8 C9 H9A 109.6
P2 C9 H9A 109.6
C8 C9 H9B 109.6
P2 C9 H9B 109.6
H9A C9 H9B 108.1
C11 C10 C12 109.62(16)
C11 C10 P1 116.95(13)
C12 C10 P1 109.73(13)
C11 C10 H10 106.7
C12 C10 H10 106.7
P1 C10 H10 106.7
C10 C11 H11A 109.5
C10 C11 H11B 109.5
H11A C11 H11B 109.5
C10 C11 H11C 109.5
H11A C11 H11C 109.5
H11B C11 H11C 109.5
C10 C12 H12A 109.5
C10 C12 H12B 109.5
H12A C12 H12B 109.5
C10 C12 H12C 109.5
H12A C12 H12C 109.5
H12B C12 H12C 109.5
C15 C13 C14 110.80(16)
C15 C13 P1 112.08(13)
C14 C13 P1 107.81(13)
C15 C13 H13 108.7
C14 C13 H13 108.7
P1 C13 H13 108.7
C13 C14 H14A 109.5
C13 C14 H14B 109.5
H14A C14 H14B 109.5
C13 C14 H14C 109.5
H14A C14 H14C 109.5
H14B C14 H14C 109.5
C13 C15 H15A 109.5
C13 C15 H15B 109.5
H15A C15 H15B 109.5
C13 C15 H15C 109.5
H15A C15 H15C 109.5
H15B C15 H15C 109.5
C18 C16 C17 111.86(18)
C18 C16 P2 112.12(14)
C17 C16 P2 115.39(14)
C18 C16 H16 105.5
C17 C16 H16 105.5
P2 C16 H16 105.5
C16 C17 H17A 109.5
C16 C17 H17B 109.5
H17A C17 H17B 109.5
C16 C17 H17C 109.5
H17A C17 H17C 109.5
H17B C17 H17C 109.5
C16 C18 H18A 109.5
C16 C18 H18B 109.5
H18A C18 H18B 109.5
C16 C18 H18C 109.5
H18A C18 H18C 109.5
H18B C18 H18C 109.5
C20 C19 C21 109.73(18)
C20 C19 P2 110.85(15)
C21 C19 P2 111.16(14)
C20 C19 H19 108.3
C21 C19 H19 108.3
P2 C19 H19 108.3
C19 C20 H20A 109.5
C19 C20 H20B 109.5
H20A C20 H20B 109.5
C19 C20 H20C 109.5
H20A C20 H20C 109.5
H20B C20 H20C 109.5
C19 C21 H21A 109.5
C19 C21 H21B 109.5
H21A C21 H21B 109.5
C19 C21 H21C 109.5
H21A C21 H21C 109.5
H21B C21 H21C 109.5

loop_
_geom_bond_atom_site_label_1
_geom_bond_atom_site_label_2
_geom_bond_distance
Co1 N1 2.1213(16)
Co1 P1 2.2355(5)
Co1 Cl1 2.2418(5)
Co1 P2 2.2568(5)
P1 C1 1.840(2)
P1 C13 1.8643(18)
P1 C10 1.8715(19)
P2 C9 1.8464(19)
P2 C16 1.8590(19)
P2 C19 1.865(2)
N1 C7 1.483(2)
N1 C8 1.487(2)
N1 H1 0.82(2)
C1 C2 1.399(3)
C1 C6 1.416(3)
C2 C3 1.386(3)
C2 H2 0.9500
C3 C4 1.381(3)
C3 H3 0.9500
C4 C5 1.390(3)
C4 H4 0.9500
C5 C6 1.388(3)
C5 H5 0.9500
C6 C7 1.511(3)
C7 H7A 0.9900
C7 H7B 0.9900
C8 C9 1.519(3)
C8 H8A 0.9900
C8 H8B 0.9900
C9 H9A 0.9900
C9 H9B 0.9900
C10 C11 1.528(3)
C10 C12 1.527(3)
C10 H10 1.0000
C11 H11A 0.9800
C11 H11B 0.9800
C11 H11C 0.9800
C12 H12A 0.9800
C12 H12B 0.9800
C12 H12C 0.9800
C13 C15 1.521(3)
C13 C14 1.532(3)
C13 H13 1.0000
C14 H14A 0.9800
C14 H14B 0.9800
C14 H14C 0.9800
C15 H15A 0.9800
C15 H15B 0.9800
C15 H15C 0.9800
C16 C18 1.522(3)
C16 C17 1.531(3)
C16 H16 1.0000
C17 H17A 0.9800
C17 H17B 0.9800
C17 H17C 0.9800
C18 H18A 0.9800
C18 H18B 0.9800
C18 H18C 0.9800
C19 C20 1.520(3)
C19 C21 1.524(3)
C19 H19 1.0000
C20 H20A 0.9800
C20 H20B 0.9800
C20 H20C 0.9800
C21 H21A 0.9800
C21 H21B 0.9800
C21 H21C 0.9800

loop_
_geom_torsion_atom_site_label_1
_geom_torsion_atom_site_label_2
_geom_torsion_atom_site_label_3
_geom_torsion_atom_site_label_4
_geom_torsion
C13 P1 C1 C2 28.45(17)
C10 P1 C1 C2 -76.70(16)
Co1 P1 C1 C2 147.51(14)
C13 P1 C1 C6 -150.16(15)
C10 P1 C1 C6 104.69(15)
Co1 P1 C1 C6 -31.11(16)
C6 C1 C2 C3 0.2(3)
P1 C1 C2 C3 -178.42(14)
C1 C2 C3 C4 0.7(3)
C2 C3 C4 C5 -1.2(3)
C3 C4 C5 C6 0.7(3)
C4 C5 C6 C1 0.2(3)
C4 C5 C6 C7 -177.38(17)
C2 C1 C6 C5 -0.7(3)
P1 C1 C6 C5 177.96(14)
C2 C1 C6 C7 176.77(17)
P1 C1 C6 C7 -4.6(2)
C8 N1 C7 C6 165.48(16)
Co1 N1 C7 C6 -72.02(18)
C5 C6 C7 N1 -118.78(18)
C1 C6 C7 N1 63.7(2)
C7 N1 C8 C9 71.3(2)
Co1 N1 C8 C9 -54.55(17)
N1 C8 C9 P2 47.88(18)
C16 P2 C9 C8 -149.54(13)
C19 P2 C9 C8 102.83(14)
Co1 P2 C9 C8 -18.25(13)
C1 P1 C10 C11 66.84(16)
C13 P1 C10 C11 -39.57(17)
Co1 P1 C10 C11 -166.17(12)
C1 P1 C10 C12 -58.80(15)
C13 P1 C10 C12 -165.21(14)
Co1 P1 C10 C12 68.19(16)
C1 P1 C13 C15 61.59(15)
C10 P1 C13 C15 167.35(14)
Co1 P1 C13 C15 -57.25(15)
C1 P1 C13 C14 -176.22(13)
C10 P1 C13 C14 -70.45(14)
Co1 P1 C13 C14 64.94(13)
C9 P2 C16 C18 165.77(15)
C19 P2 C16 C18 -88.15(16)
Co1 P2 C16 C18 53.82(18)
C9 P2 C16 C17 -64.61(18)
C19 P2 C16 C17 41.48(19)
Co1 P2 C16 C17 -176.55(13)
C9 P2 C19 C20 -178.89(16)
C16 P2 C19 C20 76.29(18)
Co1 P2 C19 C20 -70.21(17)
C9 P2 C19 C21 -56.56(16)
C16 P2 C19 C21 -161.38(14)
Co1 P2 C19 C21 52.12(16)
